data_2220317
loop_
_publ_author_name
'Saleem, Rashid'
'Shabir, Ghulam'
'Hanif, Muhammad'
'Qadeer, Ghulam'
'Wong, Wai-Yeung'

_publ_section_title
;
 Methyl 2-[2-(2,6-dichloroanilino)phenyl]acetate
;
_journal_coeditor_code PV2122
_journal_issue 12
_journal_name_full 'Acta Crystallographica Section E'
_journal_page_first o2400
_journal_paper_doi 10.1107/S1600536808038336
_journal_volume 64
_journal_year 2008
_chemical_formula_iupac 'C15 H13 Cl2 N O2'
_chemical_formula_moiety 'C15 H13 Cl2 N O2'
_chemical_formula_sum 'C15 H13 Cl2 N O2'
_chemical_formula_weight 310.16
_chemical_melting_point 331
_chemical_name_systematic
;
Methyl 2-[2-(2,6-dichloroanilino)phenyl]acetate
;
_space_group_IT_number 14
_symmetry_cell_setting monoclinic
_symmetry_space_group_name_Hall '-P 2yn'
_symmetry_space_group_name_H-M 'P 1 21/n 1'
_atom_sites_solution_hydrogens geom
_atom_sites_solution_primary direct
_atom_sites_solution_secondary difmap
_audit_creation_method SHELXL97
_cell_angle_alpha 90.00
_cell_angle_beta 97.7110(10)
_cell_angle_gamma 90.00
_cell_formula_units_Z 4
_cell_length_a 4.9319(4)
_cell_length_b 20.0288(14)
_cell_length_c 14.5542(10)
_cell_measurement_reflns_used 9949
_cell_measurement_temperature 173(2)
_cell_measurement_theta_max 28.28
_cell_measurement_theta_min 2.43
_cell_volume 1424.66(18)
_computing_cell_refinement 'SAINT (Bruker, 2007)'
_computing_data_collection 'APEX2 (Bruker, 2005)'
_computing_data_reduction 'SAINT (Bruker, 2007)'
_computing_molecular_graphics 'SHELXTL (Sheldrick, 2008)'
_computing_publication_material
;
SHELXTL (Sheldrick, 2008), PARST (Nardelli, 1995) and PLATON
(Spek, 2003)
;
_computing_structure_refinement 'SHELXL97 (Sheldrick, 2008)'
_computing_structure_solution 'SHELXS97 (Sheldrick, 2008)'
_diffrn_ambient_temperature 173(2)
_diffrn_measured_fraction_theta_full 0.966
_diffrn_measured_fraction_theta_max 0.966
_diffrn_measurement_device_type 'Bruker SMART APEXII CCD'
_diffrn_measurement_method '\w and \f'
_diffrn_radiation_monochromator graphite
_diffrn_radiation_source 'fine-focus sealed tube'
_diffrn_radiation_type MoK\a
_diffrn_radiation_wavelength 0.71073
_diffrn_reflns_av_R_equivalents 0.0198
_diffrn_reflns_av_sigmaI/netI 0.0220
_diffrn_reflns_limit_h_max 6
_diffrn_reflns_limit_h_min -6
_diffrn_reflns_limit_k_max 26
_diffrn_reflns_limit_k_min -26
_diffrn_reflns_limit_l_max 15
_diffrn_reflns_limit_l_min -19
_diffrn_reflns_number 8526
_diffrn_reflns_theta_full 28.26
_diffrn_reflns_theta_max 28.26
_diffrn_reflns_theta_min 2.48
_diffrn_standards_decay_% 0
_diffrn_standards_number 0
_exptl_absorpt_coefficient_mu 0.455
_exptl_absorpt_correction_T_max 1.0000
_exptl_absorpt_correction_T_min 0.8501
_exptl_absorpt_correction_type multi-scan
_exptl_absorpt_process_details '(SADABS; Bruker, 2005)'
_exptl_crystal_colour 'pale yellow'
_exptl_crystal_density_diffrn 1.446
_exptl_crystal_density_method 'not measured'
_exptl_crystal_description block
_exptl_crystal_F_000 640
_exptl_crystal_size_max 0.38
_exptl_crystal_size_mid 0.24
_exptl_crystal_size_min 0.20
_refine_diff_density_max 0.621
_refine_diff_density_min -0.520
_refine_ls_extinction_method none
_refine_ls_goodness_of_fit_ref 1.044
_refine_ls_hydrogen_treatment constr
_refine_ls_matrix_type full
_refine_ls_number_parameters 181
_refine_ls_number_reflns 3423
_refine_ls_number_restraints 0
_refine_ls_restrained_S_all 1.044
_refine_ls_R_factor_all 0.0622
_refine_ls_R_factor_gt 0.0516
_refine_ls_shift/su_max 0.000
_refine_ls_shift/su_mean 0.000
_refine_ls_structure_factor_coef Fsqd
_refine_ls_weighting_details 'calc w = 1/[\s^2^(Fo^2^)+(0.1042P)^2^+0.5254P] where P=(Fo^2^+2Fc^2^)/3'
_refine_ls_weighting_scheme calc
_refine_ls_wR_factor_gt 0.1576
_refine_ls_wR_factor_ref 0.1706
_reflns_number_gt 2777
_reflns_number_total 3423
_reflns_threshold_expression I>2\s(I)
_cod_data_source_file pv2122.cif
_cod_data_source_block I
_cod_original_sg_symbol_H-M 'P 21/n'
_cod_database_code 2220317
_cod_database_fobs_code 2220317

loop_
_symmetry_equiv_pos_as_xyz
'x, y, z'
'-x+1/2, y+1/2, -z+1/2'
'-x, -y, -z'
'x-1/2, -y-1/2, z-1/2'

loop_
_atom_site_type_symbol
_atom_site_label
_atom_site_fract_x
_atom_site_fract_y
_atom_site_fract_z
_atom_site_U_iso_or_equiv
_atom_site_adp_type
_atom_site_calc_flag
_atom_site_refinement_flags
_atom_site_occupancy
C C1 0.8063(4) 0.18670(11) 0.42183(15) 0.0459(5) Uani d . 1
C C2 0.9559(6) 0.23352(14) 0.47685(18) 0.0592(7) Uani d . 1
H H2A 0.9401 0.2361 0.5411 0.071 Uiso calc R 1
C C3 1.1298(6) 0.27691(13) 0.4384(2) 0.0646(7) Uani d . 1
H H3A 1.2365 0.3084 0.4764 0.077 Uiso calc R 1
C C4 1.1462(6) 0.27396(11) 0.3451(2) 0.0572(6) Uani d . 1
H H4A 1.2586 0.3046 0.3178 0.069 Uiso calc R 1
C C5 0.9985(5) 0.22618(10) 0.29100(16) 0.0454(5) Uani d . 1
C C6 0.8295(4) 0.17922(9) 0.32730(13) 0.0386(4) Uani d . 1
C C7 0.6955(4) 0.06202(9) 0.29122(13) 0.0360(4) Uani d . 1
C C8 0.8988(5) 0.03457(12) 0.35515(15) 0.0468(5) Uani d . 1
H H8A 1.0348 0.0624 0.3879 0.056 Uiso calc R 1
C C9 0.9027(6) -0.03407(14) 0.37114(18) 0.0614(7) Uani d . 1
H H9A 1.0410 -0.0529 0.4153 0.074 Uiso calc R 1
C C10 0.7088(7) -0.07451(13) 0.3237(2) 0.0676(8) Uani d . 1
H H10A 0.7142 -0.1213 0.3347 0.081 Uiso calc R 1
C C11 0.5040(5) -0.04753(12) 0.25957(19) 0.0549(6) Uani d . 1
H H11A 0.3696 -0.0759 0.2271 0.066 Uiso calc R 1
C C12 0.4948(4) 0.02126(10) 0.24258(14) 0.0388(4) Uani d . 1
C C13 0.2660(4) 0.04998(12) 0.17557(15) 0.0434(5) Uani d . 1
H H13A 0.1975 0.0907 0.2033 0.052 Uiso calc R 1
H H13B 0.1140 0.0173 0.1670 0.052 Uiso calc R 1
C C14 0.3438(4) 0.06753(10) 0.08154(14) 0.0374(4) Uani d . 1
C C15 0.1597(4) 0.09199(12) -0.07671(14) 0.0433(5) Uani d . 1
H H15A -0.0226 0.0958 -0.1125 0.065 Uiso calc R 1
H H15B 0.2626 0.0566 -0.1032 0.065 Uiso calc R 1
H H15C 0.2570 0.1345 -0.0789 0.065 Uiso calc R 1
Cl Cl1 0.57692(13) 0.13766(4) 0.47192(4) 0.0602(2) Uani d . 1
Cl Cl2 1.01835(17) 0.22543(3) 0.17271(4) 0.0654(2) Uani d . 1
N N1 0.6851(4) 0.13126(8) 0.27114(12) 0.0425(4) Uani d . 1
H H1A 0.5820 0.1447 0.2205 0.051 Uiso calc R 1
O O1 0.5844(3) 0.07442(10) 0.06748(12) 0.0591(5) Uani d . 1
O O2 0.1341(3) 0.07623(9) 0.01586(12) 0.0550(4) Uani d . 1

loop_
_atom_site_aniso_label
_atom_site_aniso_U_11
_atom_site_aniso_U_22
_atom_site_aniso_U_33
_atom_site_aniso_U_12
_atom_site_aniso_U_13
_atom_site_aniso_U_23
C1 0.0417(11) 0.0525(12) 0.0422(11) 0.0138(9) 0.0005(8) -0.0030(9)
C2 0.0595(15) 0.0663(15) 0.0479(12) 0.0187(12) -0.0069(10) -0.0198(11)
C3 0.0656(16) 0.0500(13) 0.0718(17) 0.0071(11) -0.0138(13) -0.0208(12)
C4 0.0564(14) 0.0363(10) 0.0754(17) -0.0006(9) -0.0040(12) -0.0007(10)
C5 0.0512(12) 0.0358(9) 0.0473(11) 0.0055(8) -0.0006(9) 0.0021(8)
C6 0.0373(10) 0.0373(9) 0.0385(10) 0.0064(7) -0.0048(7) -0.0008(7)
C7 0.0370(9) 0.0388(9) 0.0331(9) 0.0030(7) 0.0075(7) 0.0035(7)
C8 0.0460(11) 0.0554(12) 0.0386(10) 0.0100(9) 0.0045(8) 0.0072(9)
C9 0.0735(17) 0.0627(15) 0.0506(13) 0.0289(13) 0.0176(12) 0.0193(11)
C10 0.097(2) 0.0419(12) 0.0690(17) 0.0124(13) 0.0313(16) 0.0124(11)
C11 0.0661(15) 0.0420(11) 0.0606(14) -0.0056(10) 0.0230(12) 0.0000(10)
C12 0.0384(10) 0.0412(10) 0.0385(10) -0.0019(7) 0.0111(8) 0.0003(7)
C13 0.0311(9) 0.0565(12) 0.0430(11) -0.0068(8) 0.0073(8) -0.0036(9)
C14 0.0286(9) 0.0407(9) 0.0436(10) -0.0040(7) 0.0075(7) -0.0060(8)
C15 0.0329(10) 0.0601(12) 0.0359(10) -0.0045(8) 0.0005(7) 0.0023(8)
Cl1 0.0537(4) 0.0771(4) 0.0521(4) 0.0141(3) 0.0159(3) 0.0074(3)
Cl2 0.0911(5) 0.0551(4) 0.0509(4) -0.0072(3) 0.0123(3) 0.0118(2)
N1 0.0489(10) 0.0383(8) 0.0363(8) -0.0016(7) -0.0084(7) 0.0037(6)
O1 0.0273(7) 0.1015(14) 0.0486(9) -0.0057(7) 0.0057(6) 0.0102(9)
O2 0.0413(8) 0.0703(11) 0.0532(10) -0.0023(7) 0.0060(7) -0.0026(8)

loop_
_atom_type_symbol
_atom_type_description
_atom_type_scat_dispersion_real
_atom_type_scat_dispersion_imag
_atom_type_scat_source
C C 0.0033 0.0016 'International Tables Vol C Tables 4.2.6.8 and 6.1.1.4'
H H 0.0000 0.0000 'International Tables Vol C Tables 4.2.6.8 and 6.1.1.4'
N N 0.0061 0.0033 'International Tables Vol C Tables 4.2.6.8 and 6.1.1.4'
O O 0.0106 0.0060 'International Tables Vol C Tables 4.2.6.8 and 6.1.1.4'
Cl Cl 0.1484 0.1585 'International Tables Vol C Tables 4.2.6.8 and 6.1.1.4'

loop_
_geom_angle_atom_site_label_1
_geom_angle_atom_site_label_2
_geom_angle_atom_site_label_3
_geom_angle
C2 C1 C6 122.2(2)
C2 C1 Cl1 118.01(19)
C6 C1 Cl1 119.72(17)
C1 C2 C3 120.1(2)
C1 C2 H2A 120.0
C3 C2 H2A 120.0
C4 C3 C2 119.5(2)
C4 C3 H3A 120.2
C2 C3 H3A 120.2
C3 C4 C5 119.8(3)
C3 C4 H4A 120.1
C5 C4 H4A 120.1
C4 C5 C6 122.8(2)
C4 C5 Cl2 118.4(2)
C6 C5 Cl2 118.79(16)
N1 C6 C1 123.1(2)
N1 C6 C5 121.52(19)
C1 C6 C5 115.29(19)
C8 C7 C12 120.44(19)
C8 C7 N1 121.95(19)
C12 C7 N1 117.59(17)
C7 C8 C9 119.7(2)
C7 C8 H8A 120.1
C9 C8 H8A 120.1
C10 C9 C8 120.5(2)
C10 C9 H9A 119.8
C8 C9 H9A 119.8
C9 C10 C11 120.3(2)
C9 C10 H10A 119.8
C11 C10 H10A 119.8
C10 C11 C12 120.3(2)
C10 C11 H11A 119.8
C12 C11 H11A 119.8
C11 C12 C7 118.7(2)
C11 C12 C13 119.7(2)
C7 C12 C13 121.54(18)
C12 C13 C14 114.64(16)
C12 C13 H13A 108.6
C14 C13 H13A 108.6
C12 C13 H13B 108.6
C14 C13 H13B 108.6
H13A C13 H13B 107.6
O1 C14 O2 122.7(2)
O1 C14 C13 122.73(18)
O2 C14 C13 114.61(16)
O2 C15 H15A 109.5
O2 C15 H15B 109.5
H15A C15 H15B 109.5
O2 C15 H15C 109.5
H15A C15 H15C 109.5
H15B C15 H15C 109.5
C6 N1 C7 123.53(16)
C6 N1 H1A 118.2
C7 N1 H1A 118.2
C14 O2 C15 124.07(17)

loop_
_geom_bond_atom_site_label_1
_geom_bond_atom_site_label_2
_geom_bond_distance
C1 C2 1.381(3)
C1 C6 1.404(3)
C1 Cl1 1.731(3)
C2 C3 1.390(4)
C2 H2A 0.9500
C3 C4 1.371(4)
C3 H3A 0.9500
C4 C5 1.383(3)
C4 H4A 0.9500
C5 C6 1.406(3)
C5 Cl2 1.738(2)
C6 N1 1.393(3)
C7 C8 1.387(3)
C7 C12 1.400(3)
C7 N1 1.417(2)
C8 C9 1.394(4)
C8 H8A 0.9500
C9 C10 1.367(5)
C9 H9A 0.9500
C10 C11 1.390(4)
C10 H10A 0.9500
C11 C12 1.399(3)
C11 H11A 0.9500
C12 C13 1.503(3)
C13 C14 1.511(3)
C13 H13A 0.9900
C13 H13B 0.9900
C14 O1 1.239(2)
C14 O2 1.322(3)
C15 O2 1.406(3)
C15 H15A 0.9800
C15 H15B 0.9800
C15 H15C 0.9800
N1 H1A 0.8800

loop_
_geom_hbond_atom_site_label_D
_geom_hbond_atom_site_label_H
_geom_hbond_atom_site_label_A
_geom_hbond_distance_DH
_geom_hbond_distance_HA
_geom_hbond_distance_DA
_geom_hbond_angle_DHA
_geom_hbond_publ_flag
N1 H1A O1 0.88 2.636 3.152(2) 118 y

loop_
_cod_related_entry_id
_cod_related_entry_database
_cod_related_entry_code
1 ChemSpider 452800
